data_4115940
loop_
_publ_author_name
'Atsushi Kawachi'
'Kohei Tamao'

_publ_section_title
;
 Structures of [(Amino)phenylsilyl]lithiums and Related Compounds in
 Solution and in the Solid State
;
_journal_name_full 'Journal of the American Chemical Society'
_journal_page_first 1919
_journal_page_last 1926
_journal_paper_doi 10.1021/ja993101+
_journal_volume 122
_journal_year 2000
_chemical_formula_moiety 'C36 H44 Li N O3 Si '
_chemical_formula_sum 'C36 H44 Li N O3 Si'
_chemical_formula_weight 573.78
_space_group_IT_number 4
_symmetry_cell_setting monoclinic
_symmetry_Int_Tables_number 4
_symmetry_space_group_name_Hall 'P 2yb'
_symmetry_space_group_name_H-M 'P 1 21 1'
_audit_creation_date 'Thu Nov 11 14:48:00 1999'
_audit_creation_method 'from TEXRAY.INF file'
_cell_angle_alpha 90
_cell_angle_beta 116.877(2)
_cell_angle_gamma 90
_cell_formula_units_Z 2
_cell_length_a 10.6091(3)
_cell_length_b 16.4474(7)
_cell_length_c 10.6701(4)
_cell_measurement_reflns_used 0
_cell_measurement_temperature 203.2
_cell_measurement_theta_max 0.0
_cell_measurement_theta_min 0.0
_cell_volume 1660.73(11)
_computing_cell_refinement 'MSC/AFC Diffractometer Control'
_computing_data_collection 'MSC/AFC Diffractometer Control'
_computing_data_reduction teXsan
_computing_publication_material teXsan
_computing_structure_refinement teXsan
_diffrn_ambient_temperature 203.2
_diffrn_measurement_device 'Rigaku RAXISII'
_diffrn_orient_matrix_UB_11 0.00000
_diffrn_orient_matrix_UB_12 0.00000
_diffrn_orient_matrix_UB_13 0.00000
_diffrn_orient_matrix_UB_21 0.00000
_diffrn_orient_matrix_UB_22 0.00000
_diffrn_orient_matrix_UB_23 0.00000
_diffrn_orient_matrix_UB_31 0.00000
_diffrn_orient_matrix_UB_32 0.00000
_diffrn_orient_matrix_UB_33 0.00000
_diffrn_radiation_detector 'Imaging Plate'
_diffrn_radiation_monochromator graphite
_diffrn_radiation_source 'Rigaku rotating anode'
_diffrn_radiation_type 'Mo K\a'
_diffrn_radiation_wavelength 0.7107
_diffrn_reflns_av_R_equivalents 0.000
_diffrn_reflns_av_sigmaI/netI 0.021
_diffrn_reflns_limit_h_max 0
_diffrn_reflns_limit_h_min -13
_diffrn_reflns_limit_k_max 21
_diffrn_reflns_limit_k_min 0
_diffrn_reflns_limit_l_max 13
_diffrn_reflns_limit_l_min -12
_diffrn_reflns_number 3536
_diffrn_reflns_reduction_process 'Lp corrections applied'
_diffrn_reflns_theta_max 0.00
_diffrn_reflns_theta_min 0.00
_diffrn_standards_decay_% 0.00
_diffrn_standards_interval_count 0
_diffrn_standards_number 0
_exptl_absorpt_coefficient_mu 0.105
_exptl_absorpt_correction_type none
_exptl_crystal_colour yellow
_exptl_crystal_density_diffrn 1.147
_exptl_crystal_description prismatic
_exptl_crystal_F_000 616.00
_exptl_crystal_size_max 0.300
_exptl_crystal_size_mid 0.200
_exptl_crystal_size_min 0.200
_refine_diff_density_max 0.36
_refine_diff_density_min -0.32
_refine_ls_extinction_coef 0.08(1)
_refine_ls_extinction_method 'Zachariasen(1967) type 2 gaussian isotropic'
_refine_ls_goodness_of_fit_obs 1.209
_refine_ls_hydrogen_treatment noref
_refine_ls_matrix_type full
_refine_ls_number_constraints 0
_refine_ls_number_parameters 379
_refine_ls_number_reflns 3213
_refine_ls_number_restraints 0
_refine_ls_R_factor_obs 0.0556
_refine_ls_shift/esd_max 0.0240
_refine_ls_shift/esd_mean 0.0040
_refine_ls_structure_factor_coef F
_refine_ls_weighting_details 'w = 1/[\s^2^(Fo) + 0.00378|Fo|^2^]'
_refine_ls_weighting_scheme calc
_refine_ls_wR_factor_obs 0.0802
_reflns_number_observed 3213
_reflns_number_total 3536
_reflns_observed_criterion >3.0sigma(I)
_cod_data_source_file ja9931012B_1.cif
_cod_data_source_block Compound-4
_cod_depositor_comments
;
The following automatic conversions were performed:

'_refine_ls_weighting_scheme' value 'w = 1/[\s^2^(Fo) +
0.00378|Fo|^2^]' was changed to 'calc'. New tag
'_refine_ls_weighting_details' was created. The value of the new tag
was set to 'w = 1/[\s^2^(Fo) + 0.00378|Fo|^2^]'.

Automatic conversion script
Id: cif_fix_values 3143 2015-03-26 13:38:13Z robertas 
;
_cod_original_cell_volume 1660.7100
_cod_original_sg_symbol_H-M 'P 21 '
_cod_original_formula_sum 'C36 H44 Li N O3 Si '
_cod_database_code 4115940

loop_
_symmetry_equiv_pos_as_xyz
x,y,z
-x,1/2+y,-z

loop_
_atom_site_aniso_label
_atom_site_aniso_U_11
_atom_site_aniso_U_22
_atom_site_aniso_U_33
_atom_site_aniso_U_12
_atom_site_aniso_U_13
_atom_site_aniso_U_23
Si(1) 0.0232(3) 0.0396(4) 0.0274(3) 0.0009(3) 0.0117(3) -0.0025(3)
O(1) 0.088(2) 0.042(1) 0.050(2) -0.002(1) 0.042(2) 0.000(1)
O(2) 0.083(2) 0.047(2) 0.109(3) -0.009(1) 0.076(2) -0.004(2)
O(3) 0.059(2) 0.067(2) 0.077(2) 0.018(2) 0.035(2) 0.014(2)
N(1) 0.0213(10) 0.047(2) 0.029(1) -0.0001(9) 0.0109(9) -0.0018(10)
C(1) 0.028(1) 0.040(2) 0.037(1) -0.001(1) 0.018(1) 0.001(1)
C(2) 0.042(2) 0.043(2) 0.035(1) 0.004(1) 0.015(1) -0.002(1)
C(3) 0.049(2) 0.058(2) 0.037(2) 0.007(2) 0.012(2) 0.012(2)
C(4) 0.054(2) 0.047(2) 0.060(2) 0.013(2) 0.027(2) 0.016(2)
C(5) 0.069(3) 0.039(2) 0.058(2) 0.006(2) 0.035(2) 0.002(2)
C(6) 0.055(2) 0.040(2) 0.039(2) -0.001(1) 0.024(2) 0.000(1)
C(7) 0.025(1) 0.039(2) 0.038(2) 0.003(1) 0.013(1) -0.003(1)
C(8) 0.034(2) 0.047(2) 0.039(2) -0.003(1) 0.005(1) -0.003(1)
C(9) 0.035(2) 0.050(2) 0.059(2) -0.006(2) 0.010(2) -0.009(2)
C(10) 0.044(2) 0.040(2) 0.077(3) -0.008(1) 0.027(2) -0.008(2)
C(11) 0.057(2) 0.048(2) 0.065(3) -0.005(2) 0.023(2) 0.008(2)
C(12) 0.039(2) 0.049(2) 0.044(2) -0.004(1) 0.013(2) 0.004(2)
C(13) 0.026(1) 0.037(1) 0.032(1) -0.001(1) 0.016(1) -0.001(1)
C(14) 0.027(1) 0.057(2) 0.045(2) -0.005(1) 0.021(1) -0.014(1)
C(15) 0.033(2) 0.074(3) 0.055(2) -0.006(2) 0.029(2) -0.013(2)
C(16) 0.043(2) 0.068(2) 0.049(2) 0.008(2) 0.031(2) -0.006(2)
C(17) 0.045(2) 0.049(2) 0.039(2) 0.001(1) 0.023(2) -0.008(1)
C(18) 0.032(1) 0.041(2) 0.032(1) 0.000(1) 0.015(1) -0.002(1)
C(19) 0.022(1) 0.041(2) 0.031(1) 0.000(1) 0.011(1) -0.001(1)
C(20) 0.035(2) 0.052(2) 0.037(2) 0.002(1) 0.012(1) 0.005(1)
C(21) 0.048(2) 0.071(3) 0.036(2) 0.020(2) 0.006(2) 0.002(2)
C(22) 0.025(1) 0.092(3) 0.052(2) 0.002(2) 0.004(1) -0.013(2)
C(23) 0.028(2) 0.083(3) 0.054(2) -0.010(2) 0.018(2) -0.012(2)
C(24) 0.031(1) 0.056(2) 0.037(1) -0.006(1) 0.017(1) -0.003(1)
C(25) 0.158(8) 0.087(5) 0.057(3) -0.005(5) 0.033(4) 0.023(3)
C(26) 0.18(1) 0.104(7) 0.120(7) -0.032(7) -0.050(7) 0.032(6)
C(27) 0.093(5) 0.150(8) 0.105(5) -0.060(5) 0.049(5) -0.046(6)
C(28) 0.095(4) 0.045(2) 0.097(4) -0.005(2) 0.073(3) -0.003(2)
C(29) 0.119(5) 0.048(2) 0.102(4) -0.015(3) 0.081(4) -0.009(3)
C(30) 0.119(5) 0.077(4) 0.102(5) -0.014(4) 0.073(4) 0.012(3)
C(31) 0.125(6) 0.095(5) 0.169(8) -0.011(4) 0.124(6) 0.013(5)
C(32) 0.135(6) 0.078(4) 0.214(9) -0.002(4) 0.150(7) -0.001(6)
C(33) 0.093(5) 0.20(1) 0.24(1) 0.085(7) 0.107(8) 0.13(1)
C(34) 0.080(5) 0.19(1) 0.168(9) 0.058(7) 0.039(6) 0.075(10)
C(35) 0.119(6) 0.095(5) 0.092(5) 0.041(5) 0.021(5) 0.022(4)
C(36) 0.088(4) 0.072(3) 0.089(4) 0.020(3) 0.047(3) 0.019(3)
Li(1) 0.044(3) 0.045(3) 0.059(4) 0.000(2) 0.030(3) -0.005(3)

loop_
_atom_site_label
_atom_site_fract_x
_atom_site_fract_y
_atom_site_fract_z
_atom_site_U_iso_or_equiv
_atom_site_thermal_displace_type
_atom_site_calc_flag
_atom_site_occupancy
_atom_site_refinement_flags
Si(1) 0.51050(7) 0.0000 0.68985(8) 0.0300(2) Uani d 1.00 S
O(1) 0.4053(4) 0.1165(2) 0.9372(3) 0.0562(9) Uani d 1.00 .
O(2) 0.1862(4) -0.0185(2) 0.7962(4) 0.068(1) Uani d 1.00 .
O(3) 0.1821(4) 0.1402(2) 0.6339(4) 0.0659(10) Uani d 1.00 .
N(1) 0.4533(3) -0.0207(2) 0.5040(3) 0.0326(6) Uani d 1.00 .
C(1) 0.6255(3) -0.0934(2) 0.7784(3) 0.0336(7) Uani d 1.00 .
C(2) 0.7006(4) -0.0988(2) 0.9257(4) 0.0409(8) Uani d 1.00 .
C(3) 0.7757(4) -0.1673(3) 0.9935(4) 0.0508(10) Uani d 1.00 .
C(4) 0.7800(5) -0.2340(3) 0.9192(5) 0.053(1) Uani d 1.00 .
C(5) 0.7043(5) -0.2316(3) 0.7725(5) 0.053(1) Uani d 1.00 .
C(6) 0.6294(4) -0.1626(2) 0.7052(4) 0.0435(9) Uani d 1.00 .
C(7) 0.6423(3) 0.0892(2) 0.7257(3) 0.0344(7) Uani d 1.00 .
C(8) 0.7607(4) 0.1032(3) 0.8529(4) 0.0443(8) Uani d 1.00 .
C(9) 0.8393(4) 0.1745(3) 0.8802(5) 0.0524(10) Uani d 1.00 .
C(10) 0.8039(4) 0.2333(3) 0.7779(5) 0.054(1) Uani d 1.00 .
C(11) 0.6869(5) 0.2215(3) 0.6497(5) 0.059(1) Uani d 1.00 .
C(12) 0.6080(4) 0.1506(3) 0.6259(4) 0.0464(9) Uani d 1.00 .
C(13) 0.5360(3) -0.0425(2) 0.4375(3) 0.0302(7) Uani d 1.00 .
C(14) 0.6820(3) -0.0264(2) 0.5007(4) 0.0411(8) Uani d 1.00 .
C(15) 0.7639(4) -0.0502(3) 0.4354(4) 0.050(1) Uani d 1.00 .
C(16) 0.7065(4) -0.0902(3) 0.3082(4) 0.050(1) Uani d 1.00 .
C(17) 0.5638(4) -0.1072(3) 0.2472(4) 0.0433(9) Uani d 1.00 .
C(18) 0.4789(3) -0.0843(2) 0.3091(3) 0.0347(7) Uani d 1.00 .
C(19) 0.3048(3) -0.0169(2) 0.4158(3) 0.0317(7) Uani d 1.00 .
C(20) 0.2490(4) 0.0360(3) 0.3018(4) 0.0427(8) Uani d 1.00 .
C(21) 0.1028(5) 0.0419(3) 0.2202(4) 0.057(1) Uani d 1.00 .
C(22) 0.0122(3) -0.0060(4) 0.2510(4) 0.061(1) Uani d 1.00 .
C(23) 0.0679(4) -0.0594(3) 0.3621(4) 0.055(1) Uani d 1.00 .
C(24) 0.2132(4) -0.0648(2) 0.4431(3) 0.0408(8) Uani d 1.00 .
C(25) 0.473(1) 0.0743(5) 1.0652(7) 0.107(3) Uani d 1.00 .
C(26) 0.579(1) 0.1250(7) 1.168(1) 0.179(4) Uani d 1.00 .
C(27) 0.5816(9) 0.2010(7) 1.0959(9) 0.115(3) Uani d 1.00 .
C(28) 0.4772(7) 0.1916(3) 0.9468(6) 0.068(2) Uani d 1.00 .
C(29) 0.1989(8) -0.1038(3) 0.7944(7) 0.078(2) Uani d 1.00 .
C(30) 0.1485(9) -0.1356(4) 0.8943(8) 0.091(2) Uani d 1.00 .
C(31) 0.0486(9) -0.0761(5) 0.893(1) 0.108(3) Uani d 1.00 .
C(32) 0.0932(9) 0.0001(5) 0.854(1) 0.115(3) Uani d 1.00 .
C(33) 0.0423(10) 0.1568(8) 0.605(2) 0.166(5) Uani d 1.00 .
C(34) -0.0222(10) 0.2094(9) 0.487(1) 0.153(4) Uani d 1.00 .
C(35) 0.084(1) 0.2282(6) 0.4389(9) 0.112(3) Uani d 1.00 .
C(36) 0.2167(7) 0.1885(4) 0.5424(7) 0.080(2) Uani d 1.00 .
Li(1) 0.3071(7) 0.0573(4) 0.7572(7) 0.047(2) Uani d 1.00 .
H(2) 0.6996 -0.0535 0.9806 0.0405 Uiso calc 1.00 .
H(3) 0.8253 -0.1681 1.0933 0.0507 Uiso calc 1.00 .
H(4) 0.8329 -0.2810 0.9656 0.0532 Uiso calc 1.00 .
H(5) 0.7042 -0.2777 0.7187 0.0532 Uiso calc 1.00 .
H(6) 0.5791 -0.1624 0.6054 0.0431 Uiso calc 1.00 .
H(8) 0.7891 0.0624 0.9236 0.0443 Uiso calc 1.00 .
H(9) 0.9175 0.1829 0.9699 0.0519 Uiso calc 1.00 .
H(10) 0.8592 0.2813 0.7952 0.0545 Uiso calc 1.00 .
H(11) 0.6606 0.2617 0.5782 0.0583 Uiso calc 1.00 .
H(12) 0.5272 0.1439 0.5377 0.0469 Uiso calc 1.00 .
H(14) 0.7253 0.0009 0.5886 0.0418 Uiso calc 1.00 .
H(15) 0.8623 -0.0387 0.4800 0.0507 Uiso calc 1.00 .
H(16) 0.7628 -0.1059 0.2639 0.0494 Uiso calc 1.00 .
H(17) 0.5222 -0.1351 0.1601 0.0431 Uiso calc 1.00 .
H(18) 0.3812 -0.0973 0.2640 0.0342 Uiso calc 1.00 .
H(20) 0.3105 0.0683 0.2793 0.0431 Uiso calc 1.00 .
H(21) 0.0649 0.0789 0.1434 0.0570 Uiso calc 1.00 .
H(22) -0.0872 -0.0016 0.1957 0.0621 Uiso calc 1.00 .
H(23) 0.0068 -0.0928 0.3833 0.0545 Uiso calc 1.00 .
H(24) 0.2505 -0.1024 0.5189 0.0405 Uiso calc 1.00 .
H(25a) 0.5143 0.0259 1.0514 0.1077 Uiso calc 1.00 .
H(25b) 0.4050 0.0600 1.0969 0.1077 Uiso calc 1.00 .
H(26a) 0.6692 0.0980 1.2024 0.1811 Uiso calc 1.00 .
H(26b) 0.5585 0.1347 1.2437 0.1811 Uiso calc 1.00 .
H(27a) 0.6727 0.2109 1.1027 0.1368 Uiso calc 1.00 .
H(27b) 0.5556 0.2458 1.1364 0.1140 Uiso calc 1.00 .
H(28a) 0.4116 0.2355 0.9181 0.0684 Uiso calc 1.00 .
H(28b) 0.5235 0.1899 0.8887 0.0684 Uiso calc 1.00 .
H(29a) 0.2949 -0.1187 0.8242 0.0785 Uiso calc 1.00 .
H(29b) 0.1425 -0.1244 0.7029 0.0785 Uiso calc 1.00 .
H(30a) 0.2249 -0.1400 0.9862 0.0912 Uiso calc 1.00 .
H(30b) 0.1048 -0.1869 0.8647 0.0912 Uiso calc 1.00 .
H(31a) 0.0512 -0.0723 0.9823 0.1089 Uiso calc 1.00 .
H(31b) -0.0441 -0.0907 0.8246 0.1089 Uiso calc 1.00 .
H(32a) 0.0127 0.0286 0.7865 0.1165 Uiso calc 1.00 .
H(32b) 0.1399 0.0335 0.9351 0.1165 Uiso calc 1.00 .
H(33a) 0.0420 0.1822 0.6858 0.1722 Uiso calc 1.00 .
H(33b) -0.0094 0.1077 0.5860 0.1722 Uiso calc 1.00 .
H(34a) -0.0506 0.2593 0.5152 0.1507 Uiso calc 1.00 .
H(34b) -0.1022 0.1848 0.4154 0.1507 Uiso calc 1.00 .
H(35a) 0.0963 0.2852 0.4359 0.1115 Uiso calc 1.00 .
H(35b) 0.0551 0.2059 0.3475 0.1115 Uiso calc 1.00 .
H(36a) 0.2547 0.1555 0.4956 0.0798 Uiso calc 1.00 .
H(36b) 0.2836 0.2291 0.5956 0.0798 Uiso calc 1.00 .

loop_
_atom_type_symbol
_atom_type_oxidation_number
_atom_type_number_in_cell
_atom_type_scat_dispersion_real
_atom_type_scat_dispersion_imag
_atom_type_scat_source
C 0 72 0.003 0.002
;International Tables for Crystallography
(1992, Vol. C, Tables 4.2.6.8 and 6.1.1.1)
;
H 0 88 0.000 0.000
;International Tables for Crystallography
(1992, Vol. C, Table 6.1.1.2)
;
N 0 2 0.006 0.003
;International Tables for Crystallography
(1992, Vol. C, Tables 4.2.6.8 and 6.1.1.1)
;
O 0 6 0.011 0.006
;International Tables for Crystallography
(1992, Vol. C, Tables 4.2.6.8 and 6.1.1.1)
;
Li 0 2 0.000 0.000
;International Tables for Crystallography
(1992, Vol. C, Tables 4.2.6.8 and 6.1.1.1)
;
Si 0 2 0.082 0.070
;International Tables for Crystallography
(1992, Vol. C, Tables 4.2.6.8 and 6.1.1.1)
;

loop_
_geom_angle_atom_site_label_1
_geom_angle_atom_site_label_2
_geom_angle_atom_site_label_3
_geom_angle
_geom_angle_site_symmetry_1
_geom_angle_site_symmetry_2
_geom_angle_site_symmetry_3
_geom_angle_publ_flag
N(1) Si(1) C(1) 102.2(1) 1_555 1_555 1_555 yes
N(1) Si(1) C(7) 102.2(1) 1_555 1_555 1_555 yes
N(1) Si(1) Li(1) 115.8(2) 1_555 1_555 1_555 yes
C(1) Si(1) C(7) 105.4(1) 1_555 1_555 1_555 yes
C(1) Si(1) Li(1) 123.2(2) 1_555 1_555 1_555 yes
C(7) Si(1) Li(1) 105.8(2) 1_555 1_555 1_555 yes
C(25) O(1) C(28) 109.6(5) 1_555 1_555 1_555 yes
C(25) O(1) Li(1) 120.8(4) 1_555 1_555 1_555 yes
C(28) O(1) Li(1) 121.6(4) 1_555 1_555 1_555 yes
C(29) O(2) C(32) 108.1(5) 1_555 1_555 1_555 yes
C(29) O(2) Li(1) 123.5(4) 1_555 1_555 1_555 yes
C(32) O(2) Li(1) 127.4(4) 1_555 1_555 1_555 yes
C(33) O(3) C(36) 108.2(5) 1_555 1_555 1_555 yes
C(33) O(3) Li(1) 128.2(5) 1_555 1_555 1_555 yes
C(36) O(3) Li(1) 123.1(4) 1_555 1_555 1_555 yes
Si(1) N(1) C(13) 128.4(2) 1_555 1_555 1_555 yes
Si(1) N(1) C(19) 115.8(2) 1_555 1_555 1_555 yes
C(13) N(1) C(19) 115.8(2) 1_555 1_555 1_555 yes
Si(1) C(1) C(2) 120.8(3) 1_555 1_555 1_555 yes
Si(1) C(1) C(6) 123.4(3) 1_555 1_555 1_555 yes
C(2) C(1) C(6) 115.4(3) 1_555 1_555 1_555 yes
C(1) C(2) C(3) 122.5(3) 1_555 1_555 1_555 yes
C(1) C(2) H(2) 118.7(3) 1_555 1_555 1_555 no
C(3) C(2) H(2) 118.8(3) 1_555 1_555 1_555 no
C(2) C(3) C(4) 120.9(3) 1_555 1_555 1_555 yes
C(2) C(3) H(3) 119.5(4) 1_555 1_555 1_555 no
C(4) C(3) H(3) 119.6(4) 1_555 1_555 1_555 no
C(3) C(4) C(5) 118.2(3) 1_555 1_555 1_555 yes
C(3) C(4) H(4) 121.1(4) 1_555 1_555 1_555 no
C(5) C(4) H(4) 120.7(5) 1_555 1_555 1_555 no
C(4) C(5) C(6) 120.6(4) 1_555 1_555 1_555 yes
C(4) C(5) H(5) 119.7(4) 1_555 1_555 1_555 no
C(6) C(5) H(5) 119.8(4) 1_555 1_555 1_555 no
C(1) C(6) C(5) 122.3(3) 1_555 1_555 1_555 yes
C(1) C(6) H(6) 118.8(4) 1_555 1_555 1_555 no
C(5) C(6) H(6) 118.9(4) 1_555 1_555 1_555 no
Si(1) C(7) C(8) 124.8(3) 1_555 1_555 1_555 yes
Si(1) C(7) C(12) 118.8(2) 1_555 1_555 1_555 yes
C(8) C(7) C(12) 115.8(3) 1_555 1_555 1_555 yes
C(7) C(8) C(9) 122.4(4) 1_555 1_555 1_555 yes
C(7) C(8) H(8) 118.7(4) 1_555 1_555 1_555 no
C(9) C(8) H(8) 118.9(4) 1_555 1_555 1_555 no
C(8) C(9) C(10) 120.2(4) 1_555 1_555 1_555 yes
C(8) C(9) H(9) 120.0(4) 1_555 1_555 1_555 no
C(10) C(9) H(9) 119.8(4) 1_555 1_555 1_555 no
C(9) C(10) C(11) 119.1(4) 1_555 1_555 1_555 yes
C(9) C(10) H(10) 120.4(4) 1_555 1_555 1_555 no
C(11) C(10) H(10) 120.5(5) 1_555 1_555 1_555 no
C(10) C(11) C(12) 119.7(4) 1_555 1_555 1_555 yes
C(10) C(11) H(11) 120.1(4) 1_555 1_555 1_555 no
C(12) C(11) H(11) 120.2(4) 1_555 1_555 1_555 no
C(7) C(12) C(11) 122.8(3) 1_555 1_555 1_555 yes
C(7) C(12) H(12) 118.7(4) 1_555 1_555 1_555 no
C(11) C(12) H(12) 118.5(4) 1_555 1_555 1_555 no
N(1) C(13) C(14) 121.0(3) 1_555 1_555 1_555 yes
N(1) C(13) C(18) 121.8(3) 1_555 1_555 1_555 yes
C(14) C(13) C(18) 117.1(3) 1_555 1_555 1_555 yes
C(13) C(14) C(15) 120.5(3) 1_555 1_555 1_555 yes
C(13) C(14) H(14) 119.9(3) 1_555 1_555 1_555 no
C(15) C(14) H(14) 119.6(3) 1_555 1_555 1_555 no
C(14) C(15) C(16) 122.0(3) 1_555 1_555 1_555 yes
C(14) C(15) H(15) 119.1(4) 1_555 1_555 1_555 no
C(16) C(15) H(15) 118.9(4) 1_555 1_555 1_555 no
C(15) C(16) C(17) 117.6(3) 1_555 1_555 1_555 yes
C(15) C(16) H(16) 121.5(4) 1_555 1_555 1_555 no
C(17) C(16) H(16) 120.9(4) 1_555 1_555 1_555 no
C(16) C(17) C(18) 122.1(3) 1_555 1_555 1_555 yes
C(16) C(17) H(17) 119.0(4) 1_555 1_555 1_555 no
C(18) C(17) H(17) 119.0(4) 1_555 1_555 1_555 no
C(13) C(18) C(17) 120.7(3) 1_555 1_555 1_555 yes
C(13) C(18) H(18) 119.8(3) 1_555 1_555 1_555 no
C(17) C(18) H(18) 119.5(3) 1_555 1_555 1_555 no
N(1) C(19) C(20) 120.7(3) 1_555 1_555 1_555 yes
N(1) C(19) C(24) 120.6(3) 1_555 1_555 1_555 yes
C(20) C(19) C(24) 118.6(3) 1_555 1_555 1_555 yes
C(19) C(20) C(21) 120.1(4) 1_555 1_555 1_555 yes
C(19) C(20) H(20) 120.0(3) 1_555 1_555 1_555 no
C(21) C(20) H(20) 119.9(4) 1_555 1_555 1_555 no
C(20) C(21) C(22) 120.3(4) 1_555 1_555 1_555 yes
C(20) C(21) H(21) 119.9(5) 1_555 1_555 1_555 no
C(22) C(21) H(21) 119.8(4) 1_555 1_555 1_555 no
C(21) C(22) C(23) 119.4(3) 1_555 1_555 1_555 yes
C(21) C(22) H(22) 120.0(5) 1_555 1_555 1_555 no
C(23) C(22) H(22) 120.6(5) 1_555 1_555 1_555 no
C(22) C(23) C(24) 120.1(4) 1_555 1_555 1_555 yes
C(22) C(23) H(23) 120.0(4) 1_555 1_555 1_555 no
C(24) C(23) H(23) 119.9(5) 1_555 1_555 1_555 no
C(19) C(24) C(23) 121.4(4) 1_555 1_555 1_555 yes
C(19) C(24) H(24) 119.3(3) 1_555 1_555 1_555 no
C(23) C(24) H(24) 119.3(4) 1_555 1_555 1_555 no
O(1) C(25) C(26) 109.6(7) 1_555 1_555 1_555 yes
O(1) C(25) H(25a) 109.5(6) 1_555 1_555 1_555 no
O(1) C(25) H(25b) 109.2(8) 1_555 1_555 1_555 no
C(26) C(25) H(25a) 110(1) 1_555 1_555 1_555 no
C(26) C(25) H(25b) 109.3(10) 1_555 1_555 1_555 no
H(25a) C(25) H(25b) 108.9(8) 1_555 1_555 1_555 no
C(25) C(26) C(27) 106.7(7) 1_555 1_555 1_555 yes
C(25) C(26) H(26a) 108(1) 1_555 1_555 1_555 no
C(25) C(26) H(26b) 110(1) 1_555 1_555 1_555 no
C(27) C(26) H(26a) 110(1) 1_555 1_555 1_555 no
C(27) C(26) H(26b) 111(1) 1_555 1_555 1_555 no
H(26a) C(26) H(26b) 109.2(9) 1_555 1_555 1_555 no
C(26) C(27) C(28) 107.0(6) 1_555 1_555 1_555 yes
C(26) C(27) H(27a) 111(1) 1_555 1_555 1_555 no
C(26) C(27) H(27b) 110(1) 1_555 1_555 1_555 no
C(28) C(27) H(27a) 109.9(7) 1_555 1_555 1_555 no
C(28) C(27) H(27b) 109.7(9) 1_555 1_555 1_555 no
H(27a) C(27) H(27b) 108.9(8) 1_555 1_555 1_555 no
O(1) C(28) C(27) 106.4(5) 1_555 1_555 1_555 yes
O(1) C(28) H(28a) 110.0(5) 1_555 1_555 1_555 no
O(1) C(28) H(28b) 110.2(4) 1_555 1_555 1_555 no
C(27) C(28) H(28a) 110.5(6) 1_555 1_555 1_555 no
C(27) C(28) H(28b) 110.4(6) 1_555 1_555 1_555 no
H(28a) C(28) H(28b) 109.3(5) 1_555 1_555 1_555 no
O(2) C(29) C(30) 105.8(5) 1_555 1_555 1_555 yes
O(2) C(29) H(29a) 110.3(5) 1_555 1_555 1_555 no
O(2) C(29) H(29b) 110.6(6) 1_555 1_555 1_555 no
C(30) C(29) H(29a) 110.3(6) 1_555 1_555 1_555 no
C(30) C(29) H(29b) 110.3(6) 1_555 1_555 1_555 no
H(29a) C(29) H(29b) 109.5(6) 1_555 1_555 1_555 no
C(29) C(30) C(31) 104.6(6) 1_555 1_555 1_555 yes
C(29) C(30) H(30a) 110.5(7) 1_555 1_555 1_555 no
C(29) C(30) H(30b) 110.8(7) 1_555 1_555 1_555 no
C(31) C(30) H(30a) 110.1(8) 1_555 1_555 1_555 no
C(31) C(30) H(30b) 110.9(7) 1_555 1_555 1_555 no
H(30a) C(30) H(30b) 109.8(7) 1_555 1_555 1_555 no
C(30) C(31) C(32) 104.9(5) 1_555 1_555 1_555 yes
C(30) C(31) H(31a) 110.4(8) 1_555 1_555 1_555 no
C(30) C(31) H(31b) 109.8(8) 1_555 1_555 1_555 no
C(32) C(31) H(31a) 111.3(8) 1_555 1_555 1_555 no
C(32) C(31) H(31b) 110.9(9) 1_555 1_555 1_555 no
H(31a) C(31) H(31b) 109.5(6) 1_555 1_555 1_555 no
O(2) C(32) C(31) 108.4(6) 1_555 1_555 1_555 yes
O(2) C(32) H(32a) 109.9(8) 1_555 1_555 1_555 no
O(2) C(32) H(32b) 110.0(7) 1_555 1_555 1_555 no
C(31) C(32) H(32a) 109.9(8) 1_555 1_555 1_555 no
C(31) C(32) H(32b) 109.9(9) 1_555 1_555 1_555 no
H(32a) C(32) H(32b) 108.7(8) 1_555 1_555 1_555 no
O(3) C(33) C(34) 110.8(8) 1_555 1_555 1_555 yes
O(3) C(33) H(33a) 108(1) 1_555 1_555 1_555 no
O(3) C(33) H(33b) 109.7(9) 1_555 1_555 1_555 no
C(34) C(33) H(33a) 109(1) 1_555 1_555 1_555 no
C(34) C(33) H(33b) 109(1) 1_555 1_555 1_555 no
H(33a) C(33) H(33b) 108.9(10) 1_555 1_555 1_555 no
C(33) C(34) C(35) 107.4(7) 1_555 1_555 1_555 yes
C(33) C(34) H(34a) 109(1) 1_555 1_555 1_555 no
C(33) C(34) H(34b) 110(1) 1_555 1_555 1_555 no
C(35) C(34) H(34a) 109(1) 1_555 1_555 1_555 no
C(35) C(34) H(34b) 110(1) 1_555 1_555 1_555 no
H(34a) C(34) H(34b) 108.9(8) 1_555 1_555 1_555 no
C(34) C(35) C(36) 105.5(7) 1_555 1_555 1_555 yes
C(34) C(35) H(35a) 111(1) 1_555 1_555 1_555 no
C(34) C(35) H(35b) 109(1) 1_555 1_555 1_555 no
C(36) C(35) H(35a) 110.8(9) 1_555 1_555 1_555 no
C(36) C(35) H(35b) 110.2(8) 1_555 1_555 1_555 no
H(35a) C(35) H(35b) 109.2(9) 1_555 1_555 1_555 no
O(3) C(36) C(35) 107.4(6) 1_555 1_555 1_555 yes
O(3) C(36) H(36a) 110.1(5) 1_555 1_555 1_555 no
O(3) C(36) H(36b) 109.6(6) 1_555 1_555 1_555 no
C(35) C(36) H(36a) 110.4(7) 1_555 1_555 1_555 no
C(35) C(36) H(36b) 109.6(6) 1_555 1_555 1_555 no
H(36a) C(36) H(36b) 109.8(7) 1_555 1_555 1_555 no
Si(1) Li(1) O(1) 107.1(3) 1_555 1_555 1_555 yes
Si(1) Li(1) O(2) 120.4(3) 1_555 1_555 1_555 yes
Si(1) Li(1) O(3) 116.3(3) 1_555 1_555 1_555 yes
O(1) Li(1) O(2) 102.4(4) 1_555 1_555 1_555 yes
O(1) Li(1) O(3) 102.2(3) 1_555 1_555 1_555 yes
O(2) Li(1) O(3) 106.2(3) 1_555 1_555 1_555 yes

loop_
_geom_bond_atom_site_label_1
_geom_bond_atom_site_label_2
_geom_bond_distance
_geom_bond_site_symmetry_1
_geom_bond_site_symmetry_2
_geom_bond_publ_flag
Si(1) N(1) 1.824(3) 1_555 1_555 yes
Si(1) C(1) 1.923(3) 1_555 1_555 yes
Si(1) C(7) 1.941(3) 1_555 1_555 yes
Si(1) Li(1) 2.732(7) 1_555 1_555 yes
O(1) C(25) 1.406(7) 1_555 1_555 yes
O(1) C(28) 1.431(6) 1_555 1_555 yes
O(1) Li(1) 1.979(8) 1_555 1_555 yes
O(2) C(29) 1.410(6) 1_555 1_555 yes
O(2) C(32) 1.413(7) 1_555 1_555 yes
O(2) Li(1) 1.963(8) 1_555 1_555 yes
O(3) C(33) 1.398(8) 1_555 1_555 yes
O(3) C(36) 1.430(7) 1_555 1_555 yes
O(3) Li(1) 1.941(8) 1_555 1_555 yes
N(1) C(13) 1.402(4) 1_555 1_555 yes
N(1) C(19) 1.425(3) 1_555 1_555 yes
C(1) C(2) 1.407(5) 1_555 1_555 yes
C(1) C(6) 1.393(5) 1_555 1_555 yes
C(2) C(3) 1.382(6) 1_555 1_555 yes
C(3) C(4) 1.366(7) 1_555 1_555 yes
C(4) C(5) 1.400(6) 1_555 1_555 yes
C(5) C(6) 1.384(6) 1_555 1_555 yes
C(7) C(8) 1.390(4) 1_555 1_555 yes
C(7) C(12) 1.392(5) 1_555 1_555 yes
C(8) C(9) 1.392(6) 1_555 1_555 yes
C(9) C(10) 1.377(7) 1_555 1_555 yes
C(10) C(11) 1.384(7) 1_555 1_555 yes
C(11) C(12) 1.390(6) 1_555 1_555 yes
C(13) C(14) 1.408(4) 1_555 1_555 yes
C(13) C(18) 1.403(4) 1_555 1_555 yes
C(14) C(15) 1.392(5) 1_555 1_555 yes
C(15) C(16) 1.378(6) 1_555 1_555 yes
C(16) C(17) 1.380(5) 1_555 1_555 yes
C(17) C(18) 1.388(5) 1_555 1_555 yes
C(19) C(20) 1.391(5) 1_555 1_555 yes
C(19) C(24) 1.381(5) 1_555 1_555 yes
C(20) C(21) 1.397(5) 1_555 1_555 yes
C(21) C(22) 1.393(8) 1_555 1_555 yes
C(22) C(23) 1.375(7) 1_555 1_555 yes
C(23) C(24) 1.388(5) 1_555 1_555 yes
C(25) C(26) 1.43(1) 1_555 1_555 yes
C(26) C(27) 1.47(1) 1_555 1_555 yes
C(27) C(28) 1.479(10) 1_555 1_555 yes
C(29) C(30) 1.488(8) 1_555 1_555 yes
C(30) C(31) 1.44(1) 1_555 1_555 yes
C(31) C(32) 1.462(10) 1_555 1_555 yes
C(33) C(34) 1.42(1) 1_555 1_555 yes
C(34) C(35) 1.46(2) 1_555 1_555 yes
C(35) C(36) 1.493(9) 1_555 1_555 yes

loop_
_geom_contact_atom_site_label_1
_geom_contact_atom_site_label_2
_geom_contact_distance
_geom_contact_site_symmetry_1
_geom_contact_site_symmetry_2
Si(1) Li(1) 2.732(7) 1_555 1_555
